data_2237380
loop_
_publ_author_name
'Srinivasan, Thothadri'
'Yuvaraj, Panneerselvam'
'Reddy, Boreddy S. R.'
'Velmurugan, Devadasan'

_publ_section_title
;
 8,8-Dimethyl-8,9-dihydro-7<i>H</i>-chromeno[2,3-<i>b</i>]quinoline-10,12-dione
;
_journal_coeditor_code PV2617
_journal_issue 2
_journal_name_full 'Acta Crystallographica Section E'
_journal_page_first o254
_journal_paper_doi 10.1107/S1600536813001050
_journal_volume 69
_journal_year 2013
_chemical_formula_iupac 'C18 H15 N O3'
_chemical_formula_moiety 'C18 H15 N O3'
_chemical_formula_sum 'C18 H15 N O3'
_chemical_formula_weight 293.31
_chemical_name_systematic
;
8,8-Dimethyl-8,9-dihydro-7<i>H</i>-chromeno[2,3-<i>b</i>]quinoline-10,12-dione
;
_space_group_IT_number 2
_symmetry_cell_setting triclinic
_symmetry_space_group_name_Hall '-P 1'
_symmetry_space_group_name_H-M 'P -1'
_atom_sites_solution_hydrogens geom
_atom_sites_solution_primary direct
_atom_sites_solution_secondary difmap
_audit_creation_method SHELXL-97
_cell_angle_alpha 60.939(4)
_cell_angle_beta 88.107(5)
_cell_angle_gamma 77.546(5)
_cell_formula_units_Z 2
_cell_length_a 7.4426(6)
_cell_length_b 10.5117(9)
_cell_length_c 10.6887(9)
_cell_measurement_reflns_used 2949
_cell_measurement_temperature 293(2)
_cell_measurement_theta_max 26.51
_cell_measurement_theta_min 2.19
_cell_volume 711.22(11)
_computing_cell_refinement 'SAINT (Bruker, 2008)'
_computing_data_collection 'APEX2 (Bruker, 2008)'
_computing_data_reduction 'SAINT (Bruker, 2008)'
_computing_molecular_graphics 'ORTEP-3 (Farrugia, 2012)'
_computing_publication_material 'SHELXL97 (Sheldrick, 2008) and PLATON (Spek, 2009)'
_computing_structure_refinement 'SHELXL97 (Sheldrick, 2008)'
_computing_structure_solution 'SHELXS97 (Sheldrick, 2008)'
_diffrn_ambient_temperature 293(2)
_diffrn_measured_fraction_theta_full 0.997
_diffrn_measured_fraction_theta_max 0.997
_diffrn_measurement_device_type 'Bruker SMART APEXII area-detector'
_diffrn_measurement_method '\w and \f scans'
_diffrn_radiation_monochromator graphite
_diffrn_radiation_source 'fine-focus sealed tube'
_diffrn_radiation_type MoK\a
_diffrn_radiation_wavelength 0.71073
_diffrn_reflns_av_R_equivalents 0.0305
_diffrn_reflns_av_sigmaI/netI 0.0228
_diffrn_reflns_limit_h_max 9
_diffrn_reflns_limit_h_min -9
_diffrn_reflns_limit_k_max 13
_diffrn_reflns_limit_k_min -13
_diffrn_reflns_limit_l_max 13
_diffrn_reflns_limit_l_min -13
_diffrn_reflns_number 10655
_diffrn_reflns_theta_full 26.51
_diffrn_reflns_theta_max 26.51
_diffrn_reflns_theta_min 2.19
_diffrn_standards_number 0
_exptl_absorpt_coefficient_mu 0.094
_exptl_absorpt_correction_T_max 0.9815
_exptl_absorpt_correction_T_min 0.9724
_exptl_absorpt_correction_type multi-scan
_exptl_absorpt_process_details '(<i>SADABS</i>; Bruker, 2008)'
_exptl_crystal_colour Colourless
_exptl_crystal_density_diffrn 1.370
_exptl_crystal_density_method 'not measured'
_exptl_crystal_description Block
_exptl_crystal_F_000 308
_exptl_crystal_size_max 0.30
_exptl_crystal_size_mid 0.25
_exptl_crystal_size_min 0.20
_refine_diff_density_max 0.168
_refine_diff_density_min -0.218
_refine_ls_extinction_method none
_refine_ls_goodness_of_fit_ref 1.054
_refine_ls_hydrogen_treatment constr
_refine_ls_matrix_type full
_refine_ls_number_parameters 201
_refine_ls_number_reflns 2949
_refine_ls_number_restraints 0
_refine_ls_restrained_S_all 1.054
_refine_ls_R_factor_all 0.0487
_refine_ls_R_factor_gt 0.0401
_refine_ls_shift/su_max 0.000
_refine_ls_shift/su_mean 0.000
_refine_ls_structure_factor_coef Fsqd
_refine_ls_weighting_details 'calc w=1/[\s^2^(Fo^2^)+(0.0598P)^2^+0.1006P] where P=(Fo^2^+2Fc^2^)/3'
_refine_ls_weighting_scheme calc
_refine_ls_wR_factor_gt 0.1106
_refine_ls_wR_factor_ref 0.1183
_reflns_number_gt 2427
_reflns_number_total 2949
_reflns_threshold_expression I>2sigma(I)
_cod_data_source_file pv2617.cif
_cod_data_source_block I
_cod_original_cell_volume 711.22(10)
_cod_database_code 2237380
_cod_database_fobs_code 2237380

loop_
_symmetry_equiv_pos_as_xyz
'x, y, z'
'-x, -y, -z'

loop_
_atom_site_type_symbol
_atom_site_label
_atom_site_fract_x
_atom_site_fract_y
_atom_site_fract_z
_atom_site_U_iso_or_equiv
_atom_site_adp_type
_atom_site_calc_flag
_atom_site_refinement_flags
_atom_site_occupancy
_atom_site_symmetry_multiplicity
C C1 0.01482(17) 0.15363(14) 0.17863(13) 0.0415(3) Uani d . 1 1
C C2 0.05259(16) 0.17700(13) 0.29891(12) 0.0375(3) Uani d . 1 1
C C3 0.17358(16) 0.07117(13) 0.41692(12) 0.0388(3) Uani d . 1 1
H H3 0.2332 -0.0190 0.4224 0.047 Uiso calc R 1 1
C C4 0.20560(16) 0.09954(13) 0.52620(12) 0.0382(3) Uani d . 1 1
C C5 0.33905(17) -0.01133(14) 0.65130(13) 0.0431(3) Uani d . 1 1
C C6 0.37866(19) 0.03085(15) 0.76134(13) 0.0485(3) Uani d . 1 1
H H6A 0.5082 -0.0106 0.7958 0.058 Uiso calc R 1 1
H H6B 0.3072 -0.0154 0.8423 0.058 Uiso calc R 1 1
C C7 0.33647(18) 0.19874(14) 0.70916(13) 0.0469(3) Uani d . 1 1
C C8 0.13932(19) 0.26760(16) 0.63542(14) 0.0518(3) Uani d . 1 1
H H8A 0.0525 0.2290 0.7066 0.062 Uiso calc R 1 1
H H8B 0.1136 0.3750 0.5966 0.062 Uiso calc R 1 1
C C9 0.10985(16) 0.23518(13) 0.51692(12) 0.0406(3) Uani d . 1 1
C C10 -0.03248(16) 0.30872(13) 0.29978(13) 0.0387(3) Uani d . 1 1
C C11 -0.18038(16) 0.41066(14) 0.06841(12) 0.0405(3) Uani d . 1 1
C C12 -0.10695(16) 0.28199(14) 0.05958(13) 0.0410(3) Uani d . 1 1
C C13 -0.15013(18) 0.28050(16) -0.06622(13) 0.0488(3) Uani d . 1 1
H H13 -0.1045 0.1951 -0.0738 0.059 Uiso calc R 1 1
C C14 -0.2593(2) 0.40430(17) -0.17835(14) 0.0542(4) Uani d . 1 1
H H14 -0.2865 0.4028 -0.2618 0.065 Uiso calc R 1 1
C C15 -0.32914(18) 0.53168(16) -0.16751(14) 0.0523(3) Uani d . 1 1
H H15 -0.4027 0.6152 -0.2441 0.063 Uiso calc R 1 1
C C16 -0.29078(18) 0.53585(15) -0.04437(14) 0.0481(3) Uani d . 1 1
H H16 -0.3382 0.6213 -0.0372 0.058 Uiso calc R 1 1
C C17 0.3488(2) 0.22292(19) 0.83847(16) 0.0643(4) Uani d . 1 1
H H17A 0.4726 0.1818 0.8832 0.096 Uiso calc R 1 1
H H17B 0.2653 0.1741 0.9063 0.096 Uiso calc R 1 1
H H17C 0.3161 0.3280 0.8070 0.096 Uiso calc R 1 1
C C18 0.4756(2) 0.27038(17) 0.60480(16) 0.0608(4) Uani d . 1 1
H H18A 0.5975 0.2276 0.6532 0.091 Uiso calc R 1 1
H H18B 0.4458 0.3761 0.5704 0.091 Uiso calc R 1 1
H H18C 0.4711 0.2525 0.5251 0.091 Uiso calc R 1 1
N N1 -0.00885(14) 0.33841(12) 0.40449(11) 0.0440(3) Uani d . 1 1
O O1 0.08122(15) 0.03625(11) 0.17871(10) 0.0603(3) Uani d . 1 1
O O2 0.40972(15) -0.13281(11) 0.66438(11) 0.0630(3) Uani d . 1 1
O O3 -0.14882(12) 0.42254(9) 0.18821(9) 0.0467(2) Uani d . 1 1

loop_
_atom_site_aniso_label
_atom_site_aniso_U_11
_atom_site_aniso_U_22
_atom_site_aniso_U_33
_atom_site_aniso_U_12
_atom_site_aniso_U_13
_atom_site_aniso_U_23
C1 0.0459(7) 0.0410(7) 0.0389(6) -0.0114(5) 0.0027(5) -0.0201(5)
C2 0.0396(6) 0.0378(6) 0.0357(6) -0.0107(5) 0.0034(5) -0.0178(5)
C3 0.0403(6) 0.0353(6) 0.0399(6) -0.0082(5) 0.0029(5) -0.0180(5)
C4 0.0397(6) 0.0375(6) 0.0357(6) -0.0092(5) 0.0016(5) -0.0164(5)
C5 0.0449(7) 0.0393(7) 0.0391(6) -0.0088(5) -0.0003(5) -0.0149(5)
C6 0.0535(7) 0.0471(7) 0.0373(6) -0.0078(6) -0.0067(5) -0.0157(6)
C7 0.0558(8) 0.0474(7) 0.0386(6) -0.0082(6) -0.0045(5) -0.0229(6)
C8 0.0595(8) 0.0523(8) 0.0439(7) 0.0013(6) -0.0055(6) -0.0288(6)
C9 0.0423(6) 0.0415(6) 0.0364(6) -0.0067(5) 0.0011(5) -0.0190(5)
C10 0.0378(6) 0.0391(6) 0.0365(6) -0.0066(5) 0.0005(5) -0.0173(5)
C11 0.0392(6) 0.0464(7) 0.0349(6) -0.0116(5) 0.0018(5) -0.0186(5)
C12 0.0429(6) 0.0448(7) 0.0359(6) -0.0150(5) 0.0038(5) -0.0182(5)
C13 0.0546(8) 0.0542(8) 0.0405(7) -0.0157(6) 0.0023(6) -0.0239(6)
C14 0.0587(8) 0.0662(9) 0.0370(7) -0.0182(7) -0.0020(6) -0.0227(6)
C15 0.0487(7) 0.0557(8) 0.0383(7) -0.0090(6) -0.0044(5) -0.0130(6)
C16 0.0462(7) 0.0462(7) 0.0431(7) -0.0060(6) -0.0022(5) -0.0167(6)
C17 0.0774(10) 0.0703(10) 0.0496(8) -0.0050(8) -0.0112(7) -0.0366(8)
C18 0.0758(10) 0.0598(9) 0.0538(8) -0.0271(8) 0.0013(7) -0.0283(7)
N1 0.0480(6) 0.0430(6) 0.0397(5) -0.0025(5) -0.0026(4) -0.0221(5)
O1 0.0808(7) 0.0487(6) 0.0534(6) -0.0004(5) -0.0115(5) -0.0312(5)
O2 0.0751(7) 0.0440(6) 0.0594(6) 0.0067(5) -0.0183(5) -0.0241(5)
O3 0.0520(5) 0.0431(5) 0.0398(5) 0.0021(4) -0.0087(4) -0.0208(4)

loop_
_atom_type_symbol
_atom_type_description
_atom_type_scat_dispersion_real
_atom_type_scat_dispersion_imag
_atom_type_scat_source
C C 0.0033 0.0016 'International Tables Vol C Tables 4.2.6.8 and 6.1.1.4'
H H 0.0000 0.0000 'International Tables Vol C Tables 4.2.6.8 and 6.1.1.4'
N N 0.0061 0.0033 'International Tables Vol C Tables 4.2.6.8 and 6.1.1.4'
O O 0.0106 0.0060 'International Tables Vol C Tables 4.2.6.8 and 6.1.1.4'

loop_
_geom_angle_atom_site_label_1
_geom_angle_atom_site_label_2
_geom_angle_atom_site_label_3
_geom_angle
O1 C1 C12 123.35(11)
O1 C1 C2 122.30(11)
C12 C1 C2 114.34(10)
C3 C2 C10 116.41(11)
C3 C2 C1 122.35(11)
C10 C2 C1 121.25(11)
C4 C3 C2 119.96(11)
C4 C3 H3 120.0
C2 C3 H3 120.0
C3 C4 C9 118.78(10)
C3 C4 C5 120.42(11)
C9 C4 C5 120.79(10)
O2 C5 C4 120.40(11)
O2 C5 C6 121.68(11)
C4 C5 C6 117.90(11)
C5 C6 C7 115.45(10)
C5 C6 H6A 108.4
C7 C6 H6A 108.4
C5 C6 H6B 108.4
C7 C6 H6B 108.4
H6A C6 H6B 107.5
C18 C7 C6 110.08(12)
C18 C7 C17 109.31(11)
C6 C7 C17 109.11(11)
C18 C7 C8 110.61(11)
C6 C7 C8 108.18(11)
C17 C7 C8 109.53(11)
C9 C8 C7 113.02(11)
C9 C8 H8A 109.0
C7 C8 H8A 109.0
C9 C8 H8B 109.0
C7 C8 H8B 109.0
H8A C8 H8B 107.8
N1 C9 C4 122.22(11)
N1 C9 C8 117.88(11)
C4 C9 C8 119.90(11)
N1 C10 O3 112.77(10)
N1 C10 C2 125.36(11)
O3 C10 C2 121.86(10)
O3 C11 C16 115.67(11)
O3 C11 C12 122.82(11)
C16 C11 C12 121.51(11)
C11 C12 C13 118.32(12)
C11 C12 C1 120.13(11)
C13 C12 C1 121.55(12)
C14 C13 C12 120.39(13)
C14 C13 H13 119.8
C12 C13 H13 119.8
C13 C14 C15 120.18(12)
C13 C14 H14 119.9
C15 C14 H14 119.9
C16 C15 C14 120.73(12)
C16 C15 H15 119.6
C14 C15 H15 119.6
C15 C16 C11 118.85(13)
C15 C16 H16 120.6
C11 C16 H16 120.6
C7 C17 H17A 109.5
C7 C17 H17B 109.5
H17A C17 H17B 109.5
C7 C17 H17C 109.5
H17A C17 H17C 109.5
H17B C17 H17C 109.5
C7 C18 H18A 109.5
C7 C18 H18B 109.5
H18A C18 H18B 109.5
C7 C18 H18C 109.5
H18A C18 H18C 109.5
H18B C18 H18C 109.5
C10 N1 C9 117.23(10)
C10 O3 C11 119.42(10)

loop_
_geom_bond_atom_site_label_1
_geom_bond_atom_site_label_2
_geom_bond_distance
C1 O1 1.2259(15)
C1 C12 1.4635(17)
C1 C2 1.4672(16)
C2 C3 1.3854(16)
C2 C10 1.3971(17)
C3 C4 1.3775(16)
C3 H3 0.9300
C4 C9 1.4070(17)
C4 C5 1.4857(16)
C5 O2 1.2118(15)
C5 C6 1.5009(17)
C6 C7 1.5299(19)
C6 H6A 0.9700
C6 H6B 0.9700
C7 C18 1.526(2)
C7 C17 1.5308(17)
C7 C8 1.5369(18)
C8 C9 1.4963(17)
C8 H8A 0.9700
C8 H8B 0.9700
C9 N1 1.3386(15)
C10 N1 1.3256(15)
C10 O3 1.3559(14)
C11 O3 1.3778(14)
C11 C16 1.3849(17)
C11 C12 1.3924(18)
C12 C13 1.4010(17)
C13 C14 1.3723(19)
C13 H13 0.9300
C14 C15 1.387(2)
C14 H14 0.9300
C15 C16 1.3792(18)
C15 H15 0.9300
C16 H16 0.9300
C17 H17A 0.9600
C17 H17B 0.9600
C17 H17C 0.9600
C18 H18A 0.9600
C18 H18B 0.9600
C18 H18C 0.9600

loop_
_geom_hbond_atom_site_label_D
_geom_hbond_atom_site_label_H
_geom_hbond_atom_site_label_A
_geom_hbond_site_symmetry_A
_geom_hbond_distance_DH
_geom_hbond_distance_HA
_geom_hbond_distance_DA
_geom_hbond_angle_DHA
C15 H15 O2 1_464.01 0.93 2.43 3.250(2) 147

loop_
_geom_torsion_atom_site_label_1
_geom_torsion_atom_site_label_2
_geom_torsion_atom_site_label_3
_geom_torsion_atom_site_label_4
_geom_torsion
O1 C1 C2 C3 3.61(19)
C12 C1 C2 C3 -176.04(10)
O1 C1 C2 C10 -176.52(12)
C12 C1 C2 C10 3.83(16)
C10 C2 C3 C4 -0.61(16)
C1 C2 C3 C4 179.27(10)
C2 C3 C4 C9 1.67(17)
C2 C3 C4 C5 -178.27(10)
C3 C4 C5 O2 -6.06(18)
C9 C4 C5 O2 174.00(12)
C3 C4 C5 C6 175.48(10)
C9 C4 C5 C6 -4.47(17)
O2 C5 C6 C7 159.80(13)
C4 C5 C6 C7 -21.76(17)
C5 C6 C7 C18 -70.62(14)
C5 C6 C7 C17 169.43(11)
C5 C6 C7 C8 50.34(15)
C18 C7 C8 C9 65.43(15)
C6 C7 C8 C9 -55.20(15)
C17 C7 C8 C9 -174.03(12)
C3 C4 C9 N1 -1.11(18)
C5 C4 C9 N1 178.84(10)
C3 C4 C9 C8 178.85(11)
C5 C4 C9 C8 -1.21(17)
C7 C8 C9 N1 -147.69(12)
C7 C8 C9 C4 32.35(17)
C3 C2 C10 N1 -1.20(18)
C1 C2 C10 N1 178.92(10)
C3 C2 C10 O3 177.77(10)
C1 C2 C10 O3 -2.11(18)
O3 C11 C12 C13 178.89(10)
C16 C11 C12 C13 -1.16(18)
O3 C11 C12 C1 -2.24(18)
C16 C11 C12 C1 177.71(11)
O1 C1 C12 C11 178.63(12)
C2 C1 C12 C11 -1.73(16)
O1 C1 C12 C13 -2.54(19)
C2 C1 C12 C13 177.10(10)
C11 C12 C13 C14 1.21(19)
C1 C12 C13 C14 -177.64(11)
C12 C13 C14 C15 -0.5(2)
C13 C14 C15 C16 -0.2(2)
C14 C15 C16 C11 0.3(2)
O3 C11 C16 C15 -179.63(10)
C12 C11 C16 C15 0.42(19)
O3 C10 N1 C9 -177.28(10)
C2 C10 N1 C9 1.78(18)
C4 C9 N1 C10 -0.57(18)
C8 C9 N1 C10 179.47(11)
N1 C10 O3 C11 177.09(9)
C2 C10 O3 C11 -2.00(17)
C16 C11 O3 C10 -175.71(10)
C12 C11 O3 C10 4.23(17)

loop_
_cod_related_entry_id
_cod_related_entry_database
_cod_related_entry_code
1 ChemSpider 6058242
